data_1513483
loop_
_publ_author_name
'Weng, Jian-Quan'
'Deng, Qiao-Man'
'Wu, Liang'
'Xu, Kai'
'Wu, Hao'
'Liu, Ren-Rong'
'Gao, Jian-Rong'
'Jia, Yi-Xia'

_publ_section_title
;
 Asymmetric Friedel-Crafts Alkylation of \a-Substituted \b-Nitroacrylates:
 Access to \b(2,2)-Amino Acids Bearing Indolic All-Carbon Quaternary
 Stereocenters
;
_journal_coden_ASTM ORLEF7
_journal_issue 3
_journal_name_full 'Organic Letters'
_journal_page_first 776
_journal_page_last 779
_journal_paper_doi 10.1021/ol403480v
_journal_volume 16
_journal_year 2014
_chemical_formula_sum 'C28 H28 N2 O2'
_chemical_formula_weight 424.52
_space_group_IT_number 1
_symmetry_cell_setting triclinic
_symmetry_space_group_name_Hall 'P 1'
_symmetry_space_group_name_H-M 'P 1'
_atom_sites_solution_hydrogens geom
_atom_sites_solution_primary direct
_atom_sites_solution_secondary difmap
_audit_creation_method SHELXL-97
_cell_angle_alpha 86.612(5)
_cell_angle_beta 87.077(4)
_cell_angle_gamma 84.894(4)
_cell_formula_units_Z 2
_cell_length_a 9.3592(4)
_cell_length_b 9.8580(7)
_cell_length_c 13.1796(7)
_cell_measurement_temperature 293(2)
_cell_volume 1207.77(12)
_computing_cell_refinement CrysAlisPro
_computing_data_collection CrysAlisPro
_computing_data_reduction CrysAlisPro
_computing_molecular_graphics 'SHELXL-97 (Sheldrick, 1997)'
_computing_publication_material 'SHELXL-97 (Sheldrick, 1997)'
_computing_structure_refinement 'SHELXL-97 (Sheldrick, 1997)'
_computing_structure_solution 'SHELXS-97 (Sheldrick, 1990)'
_diffrn_ambient_temperature 293(2)
_diffrn_measured_fraction_theta_full 0.998
_diffrn_measured_fraction_theta_max 0.998
_diffrn_radiation_monochromator graphite
_diffrn_radiation_source 'fine-focus sealed tube'
_diffrn_radiation_type MoK\a
_diffrn_radiation_wavelength 0.71073
_diffrn_reflns_av_R_equivalents 0.0199
_diffrn_reflns_av_sigmaI/netI 0.0458
_diffrn_reflns_limit_h_max 11
_diffrn_reflns_limit_h_min -11
_diffrn_reflns_limit_k_max 12
_diffrn_reflns_limit_k_min -12
_diffrn_reflns_limit_l_max 16
_diffrn_reflns_limit_l_min -16
_diffrn_reflns_number 9793
_diffrn_reflns_theta_full 26.00
_diffrn_reflns_theta_max 26.00
_diffrn_reflns_theta_min 3.10
_exptl_absorpt_coefficient_mu 0.073
_exptl_absorpt_correction_T_max 0.9819
_exptl_absorpt_correction_T_min 0.9783
_exptl_absorpt_correction_type multi-scan
_exptl_crystal_density_diffrn 1.167
_exptl_crystal_density_method 'not measured'
_exptl_crystal_F_000 452
_exptl_crystal_size_max 0.30
_exptl_crystal_size_mid 0.25
_exptl_crystal_size_min 0.25
_refine_diff_density_max 0.238
_refine_diff_density_min -0.176
_refine_diff_density_rms 0.030
_refine_ls_abs_structure_details 'Flack H D (1983), Acta Cryst. A39, 876-881'
_refine_ls_abs_structure_Flack 0.0(13)
_refine_ls_extinction_method none
_refine_ls_goodness_of_fit_ref 1.019
_refine_ls_hydrogen_treatment constr
_refine_ls_matrix_type full
_refine_ls_number_parameters 577
_refine_ls_number_reflns 7278
_refine_ls_number_restraints 3
_refine_ls_restrained_S_all 1.019
_refine_ls_R_factor_all 0.0708
_refine_ls_R_factor_gt 0.0490
_refine_ls_shift/su_max 0.020
_refine_ls_shift/su_mean 0.003
_refine_ls_structure_factor_coef Fsqd
_refine_ls_weighting_details 'calc w=1/[\s^2^(Fo^2^)+(0.0589P)^2^+0.0406P] where P=(Fo^2^+2Fc^2^)/3'
_refine_ls_weighting_scheme calc
_refine_ls_wR_factor_gt 0.1064
_refine_ls_wR_factor_ref 0.1199
_reflns_number_gt 5570
_reflns_number_total 7278
_reflns_threshold_expression >2sigma(I)
_cod_data_source_file ol403480v_si_003.cif
_cod_data_source_block p
_cod_depositor_comments
;
The following automatic conversions were performed:

'_symmetry_cell_setting' value 'Triclinic' changed to 'triclinic'
according to
/usr/data/users/saulius/automatic-downloads/current/ACS/lib/dictionaries/cif_core.dic
dictionary named 'cif_core.dic' version 2.4.2 from 2011-04-26.

Automatic conversion script
Id: cif_fix_values 2281 2013-09-26 08:29:07Z andrius 

 Updated bibliographic information.

 Antanas Vaitkus,
 2019-09-20
;
_cod_original_sg_symbol_H-M 'P1   '
_cod_database_code 1513483

loop_
_symmetry_equiv_pos_as_xyz
'x, y, z'

loop_
_atom_site_label
_atom_site_type_symbol
_atom_site_fract_x
_atom_site_fract_y
_atom_site_fract_z
_atom_site_U_iso_or_equiv
_atom_site_adp_type
_atom_site_occupancy
_atom_site_symmetry_multiplicity
_atom_site_calc_flag
_atom_site_refinement_flags
O1 O 0.3210(2) 0.4630(2) 0.47613(15) 0.0563(6) Uani 1 1 d .
N1 N 0.5112(2) 0.1925(2) 0.77093(19) 0.0477(6) Uani 1 1 d .
H1B H 0.5648 0.1682 0.8211 0.057 Uiso 1 1 calc R
C1 C 0.3814(3) 0.1460(4) 0.5266(3) 0.0582(9) Uani 1 1 d .
H1A H 0.3146 0.1913 0.4838 0.070 Uiso 1 1 calc R
O2 O 0.3588(3) 0.6237(2) 0.58261(19) 0.0714(7) Uani 1 1 d .
N2 N 0.3194(2) 0.5374(2) 0.80285(19) 0.0474(6) Uani 1 1 d .
H2B H 0.3422 0.6180 0.8129 0.057 Uiso 1 1 calc R
C2 C 0.4598(4) 0.0292(5) 0.4981(3) 0.0839(13) Uani 1 1 d .
H2A H 0.4447 -0.0050 0.4356 0.101 Uiso 1 1 calc R
O3 O -0.2636(2) 1.0832(2) 0.94448(18) 0.0631(6) Uani 1 1 d .
N3 N 0.1521(2) 0.7068(3) 0.96120(17) 0.0457(6) Uani 1 1 d .
H3B H 0.2132 0.6688 0.9184 0.055 Uiso 1 1 calc R
C3 C 0.5612(5) -0.0394(5) 0.5603(4) 0.0976(15) Uani 1 1 d .
H3A H 0.6142 -0.1174 0.5382 0.117 Uiso 1 1 calc R
O4 O -0.2982(2) 0.9316(2) 1.07549(18) 0.0663(7) Uani 1 1 d .
N4 N 0.0465(3) 1.0724(3) 0.88062(19) 0.0523(6) Uani 1 1 d .
H4B H 0.0186 1.1256 0.8301 0.063 Uiso 1 1 calc R
C4 C 0.5844(4) 0.0064(4) 0.6538(3) 0.0764(12) Uani 1 1 d .
H4A H 0.6512 -0.0402 0.6959 0.092 Uiso 1 1 calc R
C5 C 0.5062(3) 0.1231(3) 0.6835(2) 0.0470(7) Uani 1 1 d .
C6 C 0.4035(3) 0.1959(3) 0.6207(2) 0.0444(7) Uani 1 1 d .
C7 C 0.4158(3) 0.3073(3) 0.7645(2) 0.0372(6) Uani 1 1 d .
C8 C 0.3473(3) 0.3122(3) 0.6756(2) 0.0376(6) Uani 1 1 d .
C9 C 0.3983(3) 0.4109(3) 0.8434(2) 0.0454(7) Uani 1 1 d .
H9A H 0.3414 0.3739 0.9014 0.054 Uiso 1 1 calc R
C10 C 0.5414(3) 0.4423(3) 0.8813(3) 0.0567(9) Uani 1 1 d .
C11 C 0.6494(4) 0.4739(4) 0.8135(4) 0.0813(13) Uani 1 1 d .
H11A H 0.6338 0.4774 0.7442 0.098 Uiso 1 1 calc R
C12 C 0.7817(5) 0.5009(5) 0.8451(6) 0.129(2) Uani 1 1 d .
H12A H 0.8547 0.5224 0.7980 0.155 Uiso 1 1 calc R
C13 C 0.8038(8) 0.4953(7) 0.9479(10) 0.172(5) Uani 1 1 d .
H13A H 0.8919 0.5142 0.9707 0.207 Uiso 1 1 calc R
C14 C 0.6983(9) 0.4627(6) 1.0150(6) 0.153(3) Uani 1 1 d .
H14A H 0.7151 0.4573 1.0841 0.183 Uiso 1 1 calc R
C15 C 0.5652(5) 0.4370(4) 0.9840(3) 0.0908(14) Uani 1 1 d .
H15A H 0.4926 0.4163 1.0316 0.109 Uiso 1 1 calc R
C16 C 0.2370(3) 0.4278(3) 0.6470(2) 0.0382(6) Uani 1 1 d .
C17 C 0.3112(3) 0.5183(3) 0.5654(2) 0.0472(7) Uani 1 1 d .
C18 C 0.3862(4) 0.5298(5) 0.3841(3) 0.0766(12) Uani 1 1 d .
C19 C 0.3785(6) 0.4243(7) 0.3052(3) 0.1175(18) Uani 1 1 d .
H19A H 0.2799 0.4107 0.2957 0.176 Uiso 1 1 calc R
H19B H 0.4284 0.3397 0.3282 0.176 Uiso 1 1 calc R
H19C H 0.4225 0.4561 0.2418 0.176 Uiso 1 1 calc R
C20 C 0.5406(4) 0.5553(6) 0.3997(4) 0.1113(18) Uani 1 1 d .
H20A H 0.5950 0.4701 0.4156 0.167 Uiso 1 1 calc R
H20B H 0.5438 0.6143 0.4548 0.167 Uiso 1 1 calc R
H20C H 0.5810 0.5975 0.3386 0.167 Uiso 1 1 calc R
C21 C 0.2929(5) 0.6599(6) 0.3563(4) 0.1082(17) Uani 1 1 d .
H21A H 0.1973 0.6377 0.3450 0.162 Uiso 1 1 calc R
H21B H 0.3325 0.7034 0.2955 0.162 Uiso 1 1 calc R
H21C H 0.2899 0.7206 0.4109 0.162 Uiso 1 1 calc R
C22 C 0.1975(3) 0.5100(3) 0.7434(2) 0.0467(7) Uani 1 1 d .
H22A H 0.1471 0.5965 0.7224 0.056 Uiso 1 1 calc R
H22B H 0.1317 0.4602 0.7874 0.056 Uiso 1 1 calc R
C23 C 0.0955(3) 0.3842(3) 0.6131(2) 0.0399(6) Uani 1 1 d .
C24 C 0.0075(3) 0.4701(3) 0.5513(2) 0.0541(8) Uani 1 1 d .
H24A H 0.0414 0.5499 0.5220 0.065 Uiso 1 1 calc R
C25 C -0.1287(3) 0.4396(4) 0.5327(3) 0.0637(10) Uani 1 1 d .
H25A H -0.1861 0.4990 0.4914 0.076 Uiso 1 1 calc R
C26 C -0.1807(3) 0.3216(4) 0.5747(3) 0.0579(9) Uani 1 1 d .
H26A H -0.2732 0.3013 0.5624 0.070 Uiso 1 1 calc R
C27 C -0.0949(3) 0.2343(4) 0.6350(3) 0.0606(9) Uani 1 1 d .
H27A H -0.1284 0.1535 0.6628 0.073 Uiso 1 1 calc R
C28 C 0.0413(3) 0.2663(3) 0.6542(2) 0.0499(8) Uani 1 1 d .
H28A H 0.0980 0.2069 0.6960 0.060 Uiso 1 1 calc R
C29 C -0.0725(3) 0.6986(4) 1.1885(2) 0.0563(8) Uani 1 1 d .
H29A H -0.1348 0.7602 1.2237 0.068 Uiso 1 1 calc R
C30 C -0.0519(4) 0.5649(4) 1.2239(3) 0.0631(10) Uani 1 1 d .
H30A H -0.1012 0.5363 1.2833 0.076 Uiso 1 1 calc R
C31 C 0.0418(4) 0.4705(4) 1.1724(3) 0.0645(10) Uani 1 1 d .
H31A H 0.0534 0.3805 1.1980 0.077 Uiso 1 1 calc R
C32 C 0.1157(3) 0.5086(3) 1.0860(3) 0.0551(8) Uani 1 1 d .
H32A H 0.1786 0.4461 1.0523 0.066 Uiso 1 1 calc R
C33 C 0.0950(3) 0.6444(3) 1.0484(2) 0.0426(7) Uani 1 1 d .
C34 C 0.0019(3) 0.7414(3) 1.0983(2) 0.0441(7) Uani 1 1 d .
C35 C 0.0946(3) 0.8406(3) 0.9543(2) 0.0418(7) Uani 1 1 d .
C36 C 0.0047(3) 0.8669(3) 1.0373(2) 0.0411(7) Uani 1 1 d .
C37 C 0.1248(3) 0.9379(3) 0.8663(2) 0.0466(7) Uani 1 1 d .
H37A H 0.2280 0.9490 0.8615 0.056 Uiso 1 1 calc R
C38 C 0.0819(3) 0.8907(3) 0.7665(2) 0.0476(7) Uani 1 1 d .
C39 C -0.0462(3) 0.8334(4) 0.7597(3) 0.0606(9) Uani 1 1 d .
H39A H -0.1029 0.8163 0.8183 0.073 Uiso 1 1 calc R
C40 C -0.0914(4) 0.8010(4) 0.6655(4) 0.0790(12) Uani 1 1 d .
H40A H -0.1762 0.7595 0.6616 0.095 Uiso 1 1 calc R
C41 C -0.0106(7) 0.8301(4) 0.5791(3) 0.0908(15) Uani 1 1 d .
H41A H -0.0427 0.8127 0.5159 0.109 Uiso 1 1 calc R
C42 C 0.1156(6) 0.8843(4) 0.5855(3) 0.0897(14) Uani 1 1 d .
H42A H 0.1706 0.9024 0.5262 0.108 Uiso 1 1 calc R
C43 C 0.1654(4) 0.9137(3) 0.6785(3) 0.0660(9) Uani 1 1 d .
H43A H 0.2541 0.9486 0.6816 0.079 Uiso 1 1 calc R
C44 C 0.0194(3) 1.1097(3) 0.9855(2) 0.0502(8) Uani 1 1 d .
H44A H -0.0330 1.1991 0.9854 0.060 Uiso 1 1 calc R
H44B H 0.1109 1.1168 1.0154 0.060 Uiso 1 1 calc R
C45 C -0.0660(3) 1.0093(3) 1.0539(2) 0.0443(7) Uani 1 1 d .
C46 C -0.2207(3) 1.0154(3) 1.0175(2) 0.0498(8) Uani 1 1 d .
C47 C -0.4487(3) 0.9080(5) 1.0495(4) 0.0839(14) Uani 1 1 d .
C48 C -0.4875(5) 0.8050(6) 1.1345(5) 0.133(2) Uani 1 1 d .
H48A H -0.4871 0.8458 1.1988 0.200 Uiso 1 1 calc R
H48B H -0.4185 0.7269 1.1334 0.200 Uiso 1 1 calc R
H48C H -0.5813 0.7771 1.1249 0.200 Uiso 1 1 calc R
C49 C -0.5414(4) 1.0424(6) 1.0566(4) 0.120(2) Uani 1 1 d .
H49A H -0.5381 1.0745 1.1237 0.180 Uiso 1 1 calc R
H49B H -0.6387 1.0287 1.0430 0.180 Uiso 1 1 calc R
H49C H -0.5058 1.1086 1.0076 0.180 Uiso 1 1 calc R
C50 C -0.4478(5) 0.8484(5) 0.9467(4) 0.1018(16) Uani 1 1 d .
H50A H -0.4228 0.9157 0.8947 0.153 Uiso 1 1 calc R
H50B H -0.5415 0.8211 0.9356 0.153 Uiso 1 1 calc R
H50C H -0.3787 0.7706 0.9443 0.153 Uiso 1 1 calc R
C51 C -0.0612(3) 1.0496(3) 1.1633(2) 0.0542(8) Uani 1 1 d .
C52 C -0.1680(4) 1.1332(4) 1.2092(3) 0.0803(12) Uani 1 1 d .
H52A H -0.2515 1.1613 1.1756 0.096 Uiso 1 1 calc R
C53 C -0.1500(6) 1.1755(5) 1.3071(4) 0.1055(16) Uani 1 1 d .
H53A H -0.2227 1.2313 1.3382 0.127 Uiso 1 1 calc R
C54 C -0.0289(7) 1.1371(6) 1.3574(3) 0.1076(17) Uani 1 1 d .
H54A H -0.0192 1.1657 1.4225 0.129 Uiso 1 1 calc R
C55 C 0.0769(5) 1.0573(5) 1.3126(3) 0.0890(13) Uani 1 1 d .
H55A H 0.1611 1.0322 1.3462 0.107 Uiso 1 1 calc R
C56 C 0.0610(4) 1.0125(4) 1.2164(3) 0.0691(10) Uani 1 1 d .
H56A H 0.1345 0.9559 1.1869 0.083 Uiso 1 1 calc R

loop_
_atom_site_aniso_label
_atom_site_aniso_U_11
_atom_site_aniso_U_22
_atom_site_aniso_U_33
_atom_site_aniso_U_23
_atom_site_aniso_U_13
_atom_site_aniso_U_12
O1 0.0521(12) 0.0780(16) 0.0381(12) 0.0066(11) -0.0033(10) -0.0083(11)
N1 0.0380(12) 0.0497(15) 0.0547(16) -0.0006(13) -0.0163(11) 0.0070(11)
C1 0.0536(18) 0.066(2) 0.056(2) -0.0189(18) -0.0116(16) 0.0034(17)
O2 0.0836(17) 0.0584(15) 0.0751(17) 0.0068(13) -0.0100(13) -0.0257(13)
N2 0.0438(13) 0.0424(14) 0.0576(16) -0.0179(12) -0.0157(11) 0.0043(11)
C2 0.082(3) 0.092(3) 0.080(3) -0.048(3) -0.013(2) 0.013(2)
O3 0.0517(12) 0.0690(15) 0.0657(15) 0.0175(13) -0.0104(11) 0.0012(11)
N3 0.0447(13) 0.0541(16) 0.0363(14) -0.0036(12) 0.0005(11) 0.0061(12)
C3 0.084(3) 0.092(3) 0.117(4) -0.055(3) -0.020(3) 0.035(2)
O4 0.0421(11) 0.0807(17) 0.0716(16) 0.0268(13) 0.0019(11) -0.0036(11)
N4 0.0678(16) 0.0457(15) 0.0406(14) 0.0067(12) 0.0026(12) 0.0013(13)
C4 0.060(2) 0.063(2) 0.105(3) -0.024(2) -0.020(2) 0.0206(19)
C5 0.0342(15) 0.0426(18) 0.064(2) -0.0073(16) -0.0076(14) 0.0028(13)
C6 0.0348(14) 0.0465(18) 0.0525(18) -0.0090(15) -0.0052(13) -0.0002(13)
C7 0.0312(13) 0.0405(16) 0.0394(15) 0.0004(13) -0.0026(12) -0.0012(12)
C8 0.0302(13) 0.0416(16) 0.0410(16) -0.0010(13) -0.0056(11) -0.0020(12)
C9 0.0378(14) 0.0567(19) 0.0416(16) -0.0039(15) -0.0087(13) 0.0005(13)
C10 0.0508(19) 0.056(2) 0.064(2) -0.0171(17) -0.0206(17) 0.0087(16)
C11 0.0410(18) 0.088(3) 0.118(4) -0.033(3) -0.006(2) -0.0066(19)
C12 0.050(3) 0.100(4) 0.245(8) -0.050(4) -0.021(4) -0.009(2)
C13 0.109(5) 0.107(5) 0.317(13) -0.061(6) -0.145(7) 0.008(4)
C14 0.180(7) 0.110(5) 0.183(7) -0.040(5) -0.150(6) 0.014(5)
C15 0.115(3) 0.084(3) 0.077(3) -0.021(2) -0.056(3) 0.010(3)
C16 0.0343(13) 0.0409(16) 0.0388(16) -0.0001(13) -0.0070(12) 0.0012(12)
C17 0.0378(15) 0.0503(19) 0.053(2) 0.0050(16) -0.0134(14) -0.0017(14)
C18 0.0485(19) 0.126(4) 0.052(2) 0.022(2) -0.0018(17) -0.006(2)
C19 0.114(4) 0.190(6) 0.045(2) 0.007(3) 0.007(2) -0.009(4)
C20 0.048(2) 0.182(5) 0.101(4) 0.037(4) -0.004(2) -0.021(3)
C21 0.081(3) 0.147(4) 0.084(3) 0.067(3) -0.002(2) 0.006(3)
C22 0.0367(15) 0.0506(18) 0.0523(18) -0.0062(15) -0.0069(13) 0.0053(13)
C23 0.0371(14) 0.0443(17) 0.0380(16) -0.0043(13) -0.0055(12) 0.0022(12)
C24 0.0427(16) 0.055(2) 0.064(2) 0.0114(16) -0.0153(15) -0.0038(14)
C25 0.0450(17) 0.078(3) 0.068(2) 0.0090(19) -0.0224(16) -0.0021(17)
C26 0.0383(16) 0.081(3) 0.057(2) -0.0107(19) -0.0098(15) -0.0106(17)
C27 0.0488(18) 0.067(2) 0.068(2) 0.0008(18) -0.0064(17) -0.0147(16)
C28 0.0451(16) 0.054(2) 0.0502(18) 0.0079(15) -0.0108(14) -0.0039(15)
C29 0.0508(17) 0.074(2) 0.0431(18) 0.0071(17) -0.0023(14) -0.0049(16)
C30 0.061(2) 0.078(3) 0.049(2) 0.0168(19) -0.0051(17) -0.011(2)
C31 0.063(2) 0.064(2) 0.067(2) 0.019(2) -0.0172(19) -0.0110(19)
C32 0.0564(18) 0.054(2) 0.055(2) 0.0032(17) -0.0136(16) -0.0010(16)
C33 0.0393(14) 0.0502(19) 0.0385(16) 0.0015(14) -0.0122(13) -0.0016(14)
C34 0.0383(14) 0.0568(19) 0.0371(16) 0.0026(15) -0.0080(13) -0.0040(14)
C35 0.0334(14) 0.0490(18) 0.0422(17) -0.0016(14) -0.0035(13) 0.0003(13)
C36 0.0355(14) 0.0493(18) 0.0375(16) -0.0008(13) -0.0010(12) 0.0014(13)
C37 0.0394(15) 0.0556(19) 0.0426(17) 0.0032(15) 0.0038(13) 0.0007(14)
C38 0.0494(17) 0.0483(18) 0.0416(18) 0.0029(14) -0.0035(14) 0.0135(14)
C39 0.0527(19) 0.071(2) 0.056(2) -0.0111(18) -0.0091(16) 0.0131(17)
C40 0.075(2) 0.072(3) 0.090(3) -0.022(2) -0.038(2) 0.025(2)
C41 0.146(4) 0.071(3) 0.053(3) -0.012(2) -0.037(3) 0.033(3)
C42 0.145(4) 0.075(3) 0.045(2) 0.004(2) -0.002(3) 0.010(3)
C43 0.094(3) 0.052(2) 0.048(2) 0.0043(17) 0.0104(19) 0.0027(18)
C44 0.0501(17) 0.0525(19) 0.0476(18) -0.0057(15) -0.0009(14) -0.0014(15)
C45 0.0393(15) 0.0513(18) 0.0408(17) -0.0009(14) 0.0017(13) 0.0007(13)
C46 0.0451(16) 0.055(2) 0.0458(18) 0.0052(16) 0.0035(14) 0.0088(15)
C47 0.0374(18) 0.100(3) 0.108(4) 0.037(3) 0.007(2) -0.0084(19)
C48 0.071(3) 0.163(5) 0.158(5) 0.074(4) 0.010(3) -0.034(3)
C49 0.049(2) 0.154(5) 0.145(5) 0.025(4) 0.012(3) 0.026(3)
C50 0.082(3) 0.109(4) 0.117(4) 0.020(3) -0.029(3) -0.027(3)
C51 0.0613(19) 0.054(2) 0.0450(18) -0.0036(16) 0.0061(16) 0.0047(16)
C52 0.082(3) 0.087(3) 0.067(2) -0.013(2) 0.008(2) 0.018(2)
C53 0.136(4) 0.098(4) 0.077(3) -0.036(3) 0.023(3) 0.024(3)
C54 0.160(5) 0.110(4) 0.049(2) -0.017(3) -0.008(3) 0.017(4)
C55 0.115(3) 0.093(3) 0.059(3) -0.012(2) -0.021(2) 0.008(3)
C56 0.078(2) 0.082(3) 0.045(2) -0.0120(19) -0.0050(18) 0.010(2)

loop_
_atom_type_symbol
_atom_type_description
_atom_type_scat_dispersion_real
_atom_type_scat_dispersion_imag
_atom_type_scat_source
C C 0.0033 0.0016 'International Tables Vol C Tables 4.2.6.8 and 6.1.1.4'
H H 0.0000 0.0000 'International Tables Vol C Tables 4.2.6.8 and 6.1.1.4'
N N 0.0061 0.0033 'International Tables Vol C Tables 4.2.6.8 and 6.1.1.4'
O O 0.0106 0.0060 'International Tables Vol C Tables 4.2.6.8 and 6.1.1.4'

loop_
_geom_angle_atom_site_label_1
_geom_angle_atom_site_label_2
_geom_angle_atom_site_label_3
_geom_angle
C17 O1 C18 122.6(3)
C5 N1 C7 108.6(2)
C2 C1 C6 118.9(3)
C22 N2 C9 112.4(2)
C1 C2 C3 121.6(3)
C33 N3 C35 108.3(2)
C4 C3 C2 120.8(4)
C46 O4 C47 121.1(3)
C44 N4 C37 115.9(2)
C3 C4 C5 118.2(3)
C4 C5 N1 129.9(3)
C4 C5 C6 122.0(3)
N1 C5 C6 108.1(2)
C1 C6 C5 118.5(3)
C1 C6 C8 135.6(3)
C5 C6 C8 105.9(2)
C8 C7 N1 109.8(2)
C8 C7 C9 126.7(2)
N1 C7 C9 123.4(2)
C7 C8 C6 107.6(2)
C7 C8 C16 121.8(2)
C6 C8 C16 130.6(2)
N2 C9 C7 110.2(2)
N2 C9 C10 110.1(2)
C7 C9 C10 112.0(2)
C11 C10 C15 119.0(4)
C11 C10 C9 119.9(3)
C15 C10 C9 121.1(4)
C10 C11 C12 121.5(5)
C11 C12 C13 118.8(6)
C14 C13 C12 120.0(6)
C13 C14 C15 121.6(7)
C10 C15 C14 119.1(6)
C8 C16 C23 115.2(2)
C8 C16 C17 106.1(2)
C23 C16 C17 112.4(2)
C8 C16 C22 107.9(2)
C23 C16 C22 105.6(2)
C17 C16 C22 109.5(2)
O2 C17 O1 124.9(3)
O2 C17 C16 123.5(3)
O1 C17 C16 111.5(3)
O1 C18 C19 102.3(3)
O1 C18 C20 111.1(3)
C19 C18 C20 110.8(4)
O1 C18 C21 108.5(3)
C19 C18 C21 110.8(4)
C20 C18 C21 112.9(4)
N2 C22 C16 115.4(2)
C28 C23 C24 117.4(3)
C28 C23 C16 120.8(2)
C24 C23 C16 121.2(3)
C25 C24 C23 121.2(3)
C26 C25 C24 120.4(3)
C27 C26 C25 119.3(3)
C26 C27 C28 119.9(3)
C23 C28 C27 121.7(3)
C30 C29 C34 119.2(3)
C29 C30 C31 121.4(3)
C32 C31 C30 120.9(3)
C31 C32 C33 118.5(3)
N3 C33 C32 129.7(3)
N3 C33 C34 108.3(2)
C32 C33 C34 121.9(3)
C33 C34 C29 118.2(3)
C33 C34 C36 106.6(3)
C29 C34 C36 135.2(3)
C36 C35 N3 109.9(3)
C36 C35 C37 126.4(3)
N3 C35 C37 123.6(3)
C35 C36 C34 106.8(3)
C35 C36 C45 121.5(3)
C34 C36 C45 131.7(3)
N4 C37 C35 110.8(2)
N4 C37 C38 107.1(2)
C35 C37 C38 113.0(3)
C39 C38 C43 118.8(3)
C39 C38 C37 120.8(3)
C43 C38 C37 120.3(3)
C38 C39 C40 120.5(4)
C41 C40 C39 119.8(4)
C42 C41 C40 119.9(4)
C41 C42 C43 121.4(4)
C38 C43 C42 119.5(4)
N4 C44 C45 115.0(2)
C36 C45 C51 112.9(2)
C36 C45 C46 107.7(2)
C51 C45 C46 112.4(2)
C36 C45 C44 106.9(2)
C51 C45 C44 107.8(2)
C46 C45 C44 108.9(2)
O3 C46 O4 124.8(3)
O3 C46 C45 124.5(3)
O4 C46 C45 110.7(2)
O4 C47 C50 110.4(3)
O4 C47 C48 100.8(3)
C50 C47 C48 111.4(4)
O4 C47 C49 108.1(4)
C50 C47 C49 113.5(4)
C48 C47 C49 111.8(4)
C52 C51 C56 117.7(3)
C52 C51 C45 122.8(3)
C56 C51 C45 119.2(3)
C51 C52 C53 119.4(4)
C54 C53 C52 121.5(4)
C55 C54 C53 119.6(4)
C54 C55 C56 120.1(4)
C51 C56 C55 121.7(4)

loop_
_geom_bond_atom_site_label_1
_geom_bond_atom_site_label_2
_geom_bond_distance
O1 C17 1.321(4)
O1 C18 1.476(4)
N1 C5 1.379(4)
N1 C7 1.379(3)
C1 C2 1.371(5)
C1 C6 1.392(4)
O2 C17 1.204(4)
N2 C22 1.469(3)
N2 C9 1.478(4)
C2 C3 1.390(6)
O3 C46 1.204(3)
N3 C33 1.377(4)
N3 C35 1.379(4)
C3 C4 1.371(6)
O4 C46 1.330(4)
O4 C47 1.507(4)
N4 C44 1.455(4)
N4 C37 1.474(4)
C4 C5 1.374(5)
C5 C6 1.418(4)
C6 C8 1.437(4)
C7 C8 1.360(4)
C7 C9 1.494(4)
C8 C16 1.511(4)
C9 C10 1.516(4)
C10 C11 1.360(5)
C10 C15 1.380(5)
C11 C12 1.379(6)
C12 C13 1.378(12)
C13 C14 1.339(12)
C14 C15 1.379(8)
C16 C23 1.524(4)
C16 C17 1.535(4)
C16 C22 1.558(4)
C18 C19 1.523(7)
C18 C20 1.515(5)
C18 C21 1.523(6)
C23 C28 1.380(4)
C23 C24 1.385(4)
C24 C25 1.373(4)
C25 C26 1.376(5)
C26 C27 1.370(5)
C27 C28 1.379(4)
C29 C30 1.372(5)
C29 C34 1.409(4)
C30 C31 1.402(5)
C31 C32 1.354(5)
C32 C33 1.400(4)
C33 C34 1.406(4)
C34 C36 1.436(4)
C35 C36 1.369(4)
C35 C37 1.494(4)
C36 C45 1.520(4)
C37 C38 1.505(4)
C38 C39 1.379(4)
C38 C43 1.384(4)
C39 C40 1.395(5)
C40 C41 1.365(6)
C41 C42 1.348(7)
C42 C43 1.389(6)
C44 C45 1.546(4)
C45 C51 1.522(4)
C45 C46 1.543(4)
C47 C50 1.507(7)
C47 C48 1.519(6)
C47 C49 1.522(6)
C51 C52 1.377(5)
C51 C56 1.382(5)
C52 C53 1.402(6)
C53 C54 1.356(7)
C54 C55 1.343(7)
C55 C56 1.387(5)
